data_7211791
loop_
_publ_author_name
'Shi, Shu-Yun'
'Zou, Yong-Cun'
'Cui, Xiao-Bing'
'Xu, Jia-Ning'
'Wang, Yan'
'Wang, Guo-Wu'
'Yang, Guang-Di'
'Xu, Ji-Qing'
'Wang, Tie-Gang'
'Gao, Zhong-Min'

_publ_section_title
;
 0D and 1D dimensional structures based on the combination of
 polyoxometalates, transition metal coordination complexes and organic
 amines
;
_journal_issue 7
_journal_name_full CrystEngComm
_journal_page_first 2122
_journal_paper_doi 10.1039/b914655e
_journal_volume 12
_journal_year 2010
_chemical_formula_sum 'C29 H33 Co Mo8 N5 O46 P V6'
_chemical_formula_weight 2350.66
_chemical_name_systematic
;
?
;
_space_group_IT_number 15
_symmetry_cell_setting monoclinic
_symmetry_space_group_name_Hall '-C 2yc'
_symmetry_space_group_name_H-M 'C 1 2/c 1'
_atom_sites_solution_hydrogens geom
_atom_sites_solution_primary direct
_atom_sites_solution_secondary difmap
_audit_creation_method SHELXL-97
_cell_angle_alpha 90.00
_cell_angle_beta 117.00(3)
_cell_angle_gamma 90.00
_cell_formula_units_Z 4
_cell_length_a 24.189(5)
_cell_length_b 12.933(3)
_cell_length_c 25.434(5)
_cell_measurement_temperature 293(2)
_cell_volume 7089(3)
_computing_structure_refinement 'SHELXL-97 (Sheldrick, 1997)'
_computing_structure_solution 'SHELXS-97 (Sheldrick, 1990)'
_diffrn_ambient_temperature 293(2)
_diffrn_measured_fraction_theta_full 0.998
_diffrn_measured_fraction_theta_max 0.998
_diffrn_radiation_monochromator graphite
_diffrn_radiation_source 'fine-focus sealed tube'
_diffrn_radiation_type MoK\a
_diffrn_radiation_wavelength 0.71073
_diffrn_reflns_av_R_equivalents 0.0320
_diffrn_reflns_av_sigmaI/netI 0.0272
_diffrn_reflns_limit_h_max 29
_diffrn_reflns_limit_h_min -29
_diffrn_reflns_limit_k_max 15
_diffrn_reflns_limit_k_min -15
_diffrn_reflns_limit_l_max 31
_diffrn_reflns_limit_l_min -31
_diffrn_reflns_number 29489
_diffrn_reflns_theta_full 26.05
_diffrn_reflns_theta_max 26.05
_diffrn_reflns_theta_min 2.23
_exptl_absorpt_coefficient_mu 2.458
_exptl_absorpt_correction_T_max 0.2475
_exptl_absorpt_correction_T_min 0.2137
_exptl_absorpt_correction_type multi-scan
_exptl_crystal_density_diffrn 2.202
_exptl_crystal_density_method 'not measured'
_exptl_crystal_F_000 4504
_exptl_crystal_size_max 0.91
_exptl_crystal_size_mid 0.84
_exptl_crystal_size_min 0.79
_refine_diff_density_max 2.622
_refine_diff_density_min -1.038
_refine_diff_density_rms 0.222
_refine_ls_extinction_method none
_refine_ls_goodness_of_fit_ref 1.087
_refine_ls_hydrogen_treatment constr
_refine_ls_matrix_type full
_refine_ls_number_parameters 437
_refine_ls_number_reflns 6977
_refine_ls_number_restraints 0
_refine_ls_restrained_S_all 1.087
_refine_ls_R_factor_all 0.0715
_refine_ls_R_factor_gt 0.0607
_refine_ls_shift/su_max 0.005
_refine_ls_shift/su_mean 0.000
_refine_ls_structure_factor_coef Fsqd
_refine_ls_weighting_details 'calc w=1/[\s^2^(Fo^2^)+(0.1145P)^2^+115.0177P] where P=(Fo^2^+2Fc^2^)/3'
_refine_ls_weighting_scheme calc
_refine_ls_wR_factor_gt 0.1925
_refine_ls_wR_factor_ref 0.2036
_reflns_number_gt 5820
_reflns_number_total 6977
_reflns_threshold_expression >2sigma(I)
_cod_data_source_file b914655e.txt
_cod_data_source_block k-4
_cod_original_cell_volume 7089(2)
_cod_original_sg_symbol_H-M c2/c
_cod_database_code 7211791

loop_
_symmetry_equiv_pos_as_xyz
'x, y, z'
'-x, y, -z+1/2'
'x+1/2, y+1/2, z'
'-x+1/2, y+1/2, -z+1/2'
'-x, -y, -z'
'x, -y, z-1/2'
'-x+1/2, -y+1/2, -z'
'x+1/2, -y+1/2, z-1/2'

loop_
_atom_site_label
_atom_site_type_symbol
_atom_site_fract_x
_atom_site_fract_y
_atom_site_fract_z
_atom_site_U_iso_or_equiv
_atom_site_adp_type
_atom_site_occupancy
_atom_site_symmetry_multiplicity
_atom_site_calc_flag
_atom_site_refinement_flags
P1 P 0.5000 0.0000 0.0000 0.0256(5) Uani 1 2 d S
Mo1 Mo 0.49129(4) 0.08581(6) 0.12848(3) 0.0389(2) Uani 1 1 d .
Mo2 Mo 0.38346(4) -0.11755(7) 0.03040(3) 0.0446(2) Uani 1 1 d .
Mo3 Mo 0.62716(3) -0.06573(6) 0.13900(3) 0.0399(2) Uani 1 1 d .
Mo4 Mo 0.51940(4) -0.26722(6) 0.03892(3) 0.0429(2) Uani 1 1 d .
Co1 Co 0.5000 -0.32226(11) 0.2500 0.0303(3) Uani 1 2 d S
V1 V 0.60417(5) 0.19400(10) 0.09562(6) 0.0294(3) Uani 1 1 d .
V2 V 0.36844(5) 0.14415(9) -0.00934(5) 0.0213(3) Uani 1 1 d .
V3 V 0.50844(7) -0.15209(12) 0.14063(6) 0.0398(4) Uani 1 1 d .
O1 O 0.4656(5) -0.1046(8) -0.0017(5) 0.031(2) Uani 0.50 1 d P
O2 O 0.5481(5) -0.0806(8) 0.0336(4) 0.030(2) Uani 0.50 1 d P
O3 O 0.4575(5) 0.0198(8) 0.0275(4) 0.027(2) Uani 0.50 1 d P
O4 O 0.5370(5) 0.0312(8) 0.0643(4) 0.029(2) Uani 0.50 1 d P
O5 O 0.4576(4) -0.2771(10) -0.0356(3) 0.107(4) Uani 1 1 d .
O6 O 0.3618(4) -0.1755(10) -0.0411(4) 0.106(4) Uani 1 1 d .
O7 O 0.4240(4) 0.1499(6) 0.0742(4) 0.083(3) Uani 1 1 d .
O8 O 0.6585(4) -0.1099(7) 0.0907(4) 0.071(2) Uani 1 1 d .
O9 O 0.5481(4) 0.1750(6) 0.1287(5) 0.088(3) Uani 1 1 d .
O10 O 0.3489(4) 0.0051(6) 0.0035(4) 0.081(3) Uani 1 1 d .
O11 O 0.4871(4) 0.1126(7) 0.1900(3) 0.069(2) Uani 1 1 d .
O12 O 0.6438(4) 0.0695(6) 0.1367(5) 0.084(3) Uani 1 1 d .
O13 O 0.6805(4) -0.1032(8) 0.2054(3) 0.072(2) Uani 1 1 d .
O14 O 0.5825(5) -0.2512(7) 0.0205(4) 0.081(3) Uani 1 1 d .
O15 O 0.4565(3) -0.2171(7) 0.0662(3) 0.071(2) Uani 1 1 d .
O16 O 0.3105(3) 0.2092(7) -0.0131(4) 0.072(2) Uani 1 1 d .
O17 O 0.3354(4) -0.1751(6) 0.0511(4) 0.063(2) Uani 1 1 d .
O18 O 0.5574(3) -0.0267(6) 0.1595(4) 0.063(2) Uani 1 1 d .
O19 O 0.5276(5) -0.3887(6) 0.0626(4) 0.069(2) Uani 1 1 d .
O20 O 0.4426(3) -0.0503(5) 0.1084(3) 0.0538(17) Uani 1 1 d .
O21 O 0.5117(4) -0.2110(5) 0.1992(3) 0.0526(17) Uani 1 1 d .
O22 O 0.6496(3) 0.2786(6) 0.1387(3) 0.0562(18) Uani 1 1 d .
O23 O 0.5708(3) -0.1930(6) 0.1175(3) 0.0527(17) Uani 1 1 d .
N1 N 0.4027(3) -0.3367(6) 0.1979(3) 0.0437(17) Uani 1 1 d .
N2 N 0.4953(4) -0.4390(6) 0.1899(3) 0.0418(16) Uani 1 1 d .
C1 C 0.3582(5) -0.2887(9) 0.2032(5) 0.059(3) Uani 1 1 d .
H1A H 0.3681 -0.2351 0.2304 0.071 Uiso 1 1 calc R
C2 C 0.2951(6) -0.3156(15) 0.1688(7) 0.094(5) Uani 1 1 d .
H2A H 0.2641 -0.2786 0.1724 0.113 Uiso 1 1 calc R
C3 C 0.2803(6) -0.3964(13) 0.1302(7) 0.086(4) Uani 1 1 d .
H3A H 0.2393 -0.4183 0.1100 0.103 Uiso 1 1 calc R
C4 C 0.3245(5) -0.4446(10) 0.1211(6) 0.069(3) Uani 1 1 d .
C5 C 0.3129(7) -0.5257(13) 0.0807(7) 0.093(5) Uani 1 1 d .
H5A H 0.2720 -0.5439 0.0558 0.111 Uiso 1 1 calc R
C6 C 0.3596(8) -0.5785(13) 0.0768(7) 0.101(5) Uani 1 1 d .
H6A H 0.3502 -0.6336 0.0507 0.121 Uiso 1 1 calc R
C7 C 0.4228(6) -0.5501(9) 0.1125(5) 0.062(3) Uani 1 1 d .
C8 C 0.4723(7) -0.5984(9) 0.1089(6) 0.074(4) Uani 1 1 d .
H8A H 0.4650 -0.6513 0.0818 0.088 Uiso 1 1 calc R
C9 C 0.5315(6) -0.5686(9) 0.1449(6) 0.067(3) Uani 1 1 d .
H9A H 0.5649 -0.6003 0.1426 0.080 Uiso 1 1 calc R
C10 C 0.5413(5) -0.4887(8) 0.1858(5) 0.057(3) Uani 1 1 d .
H10A H 0.5819 -0.4697 0.2111 0.068 Uiso 1 1 calc R
C11 C 0.3877(5) -0.4145(8) 0.1578(4) 0.046(2) Uani 1 1 d .
C12 C 0.4363(4) -0.4683(7) 0.1529(4) 0.043(2) Uani 1 1 d .
C19 C 0.3662(15) -0.754(3) 0.2417(10) 0.17(2) Uiso 0.50 1 d PG
C20 C 0.3083(16) -0.707(3) 0.2125(15) 0.151(17) Uiso 0.50 1 d PG
C21 C 0.2738(11) -0.718(2) 0.1518(15) 0.135(15) Uiso 0.50 1 d PG
N3 N 0.2971(14) -0.776(3) 0.1203(10) 0.151(14) Uiso 0.50 1 d PG
C23 C 0.3549(15) -0.823(2) 0.1494(14) 0.154(18) Uiso 0.50 1 d PG
C24 C 0.3895(11) -0.812(2) 0.2102(14) 0.113(12) Uiso 0.50 1 d PG
OW1 O 0.3901(8) -0.0336(17) 0.2022(7) 0.178(8) Uani 1 1 d .
OW2 O 0.634(2) -0.530(4) 0.040(2) 0.206(17) Uiso 0.50 1 d P
OW3 O 0.2362(15) -0.068(2) 0.0858(14) 0.139(10) Uiso 0.50 1 d P

loop_
_atom_site_aniso_label
_atom_site_aniso_U_11
_atom_site_aniso_U_22
_atom_site_aniso_U_33
_atom_site_aniso_U_23
_atom_site_aniso_U_13
_atom_site_aniso_U_12
P1 0.0257(12) 0.0329(14) 0.0198(12) -0.0013(10) 0.0117(10) 0.0024(10)
Mo1 0.0494(5) 0.0460(4) 0.0303(4) -0.0069(3) 0.0259(3) -0.0034(3)
Mo2 0.0362(4) 0.0670(6) 0.0384(4) -0.0003(4) 0.0237(3) -0.0034(4)
Mo3 0.0356(4) 0.0490(5) 0.0297(4) 0.0026(3) 0.0100(3) 0.0050(3)
Mo4 0.0574(5) 0.0393(4) 0.0371(4) 0.0045(3) 0.0257(4) 0.0124(3)
Co1 0.0303(7) 0.0324(7) 0.0281(7) 0.000 0.0131(6) 0.000
V1 0.0191(6) 0.0373(7) 0.0293(6) -0.0192(5) 0.0087(5) -0.0019(5)
V2 0.0157(5) 0.0272(6) 0.0229(6) -0.0030(4) 0.0105(4) 0.0052(4)
V3 0.0501(9) 0.0467(8) 0.0291(7) 0.0061(6) 0.0238(7) 0.0040(7)
O1 0.032(5) 0.038(6) 0.028(5) -0.003(4) 0.019(4) 0.001(4)
O2 0.032(5) 0.034(5) 0.025(5) -0.003(4) 0.014(4) 0.004(4)
O3 0.028(5) 0.025(5) 0.030(5) -0.003(4) 0.016(4) 0.003(4)
O4 0.029(5) 0.033(5) 0.025(5) -0.004(4) 0.013(4) 0.004(4)
O5 0.081(6) 0.198(12) 0.032(4) -0.013(5) 0.017(4) 0.082(7)
O6 0.066(5) 0.194(12) 0.043(4) -0.015(6) 0.013(4) 0.072(7)
O7 0.087(6) 0.051(4) 0.062(5) 0.010(4) -0.010(4) -0.026(4)
O8 0.090(6) 0.078(5) 0.064(5) -0.031(4) 0.052(5) -0.041(5)
O9 0.073(6) 0.039(4) 0.189(11) 0.006(5) 0.091(7) 0.006(4)
O10 0.077(6) 0.056(5) 0.058(5) 0.014(4) -0.016(4) -0.018(4)
O11 0.108(7) 0.075(5) 0.040(4) -0.003(4) 0.047(4) 0.018(5)
O12 0.066(5) 0.048(4) 0.169(10) 0.006(5) 0.082(6) 0.007(4)
O13 0.049(4) 0.119(7) 0.036(4) 0.018(4) 0.008(3) 0.006(4)
O14 0.126(8) 0.077(6) 0.073(5) -0.042(5) 0.076(6) -0.055(5)
O15 0.052(4) 0.107(6) 0.043(4) -0.024(4) 0.013(3) 0.024(4)
O16 0.041(4) 0.078(5) 0.087(6) -0.039(5) 0.022(4) 0.011(4)
O17 0.062(5) 0.065(5) 0.080(5) 0.004(4) 0.047(4) -0.012(4)
O18 0.049(4) 0.047(4) 0.100(6) -0.014(4) 0.041(4) 0.000(3)
O19 0.115(7) 0.042(4) 0.073(5) 0.004(4) 0.064(5) 0.002(4)
O20 0.048(4) 0.047(4) 0.052(4) 0.005(3) 0.011(3) -0.004(3)
O21 0.075(5) 0.054(4) 0.039(3) 0.011(3) 0.035(3) 0.003(3)
O22 0.049(4) 0.061(4) 0.059(4) -0.024(3) 0.024(3) -0.005(3)
O23 0.059(4) 0.056(4) 0.054(4) -0.015(3) 0.036(4) -0.009(3)
N1 0.036(4) 0.054(5) 0.038(4) 0.001(3) 0.015(3) 0.009(3)
N2 0.042(4) 0.042(4) 0.042(4) -0.005(3) 0.020(3) 0.002(3)
C1 0.043(5) 0.067(7) 0.062(6) -0.008(5) 0.018(5) 0.010(5)
C2 0.037(6) 0.138(14) 0.109(12) 0.012(11) 0.034(7) 0.021(8)
C3 0.037(6) 0.105(11) 0.088(10) -0.022(8) 0.005(6) 0.005(6)
C4 0.042(6) 0.082(8) 0.066(7) -0.010(6) 0.011(5) -0.017(6)
C5 0.057(8) 0.111(12) 0.080(9) -0.032(9) 0.005(7) -0.028(8)
C6 0.092(11) 0.098(11) 0.086(10) -0.052(9) 0.017(9) -0.022(9)
C7 0.075(7) 0.050(6) 0.056(6) -0.019(5) 0.024(6) -0.011(5)
C8 0.116(11) 0.050(6) 0.064(7) -0.025(5) 0.049(8) 0.001(7)
C9 0.085(9) 0.045(6) 0.085(8) -0.014(6) 0.052(7) 0.010(6)
C10 0.055(6) 0.053(6) 0.069(7) -0.014(5) 0.034(5) 0.006(5)
C11 0.046(5) 0.051(5) 0.035(4) -0.004(4) 0.012(4) -0.006(4)
C12 0.050(5) 0.039(5) 0.041(5) -0.005(4) 0.021(4) -0.003(4)
OW1 0.164(14) 0.26(2) 0.116(11) 0.043(13) 0.073(11) -0.040(15)

loop_
_atom_type_symbol
_atom_type_description
_atom_type_scat_dispersion_real
_atom_type_scat_dispersion_imag
_atom_type_scat_source
C C 0.0033 0.0016 'International Tables Vol C Tables 4.2.6.8 and 6.1.1.4'
H H 0.0000 0.0000 'International Tables Vol C Tables 4.2.6.8 and 6.1.1.4'
N N 0.0061 0.0033 'International Tables Vol C Tables 4.2.6.8 and 6.1.1.4'
O O 0.0106 0.0060 'International Tables Vol C Tables 4.2.6.8 and 6.1.1.4'
V V 0.3005 0.5294 'International Tables Vol C Tables 4.2.6.8 and 6.1.1.4'
Co Co 0.3494 0.9721 'International Tables Vol C Tables 4.2.6.8 and 6.1.1.4'
Mo Mo -1.6832 0.6857 'International Tables Vol C Tables 4.2.6.8 and 6.1.1.4'
P P 0.1023 0.0942 'International Tables Vol C Tables 4.2.6.8 and 6.1.1.4'

loop_
_geom_angle_atom_site_label_1
_geom_angle_atom_site_label_2
_geom_angle_atom_site_label_3
_geom_angle
_geom_angle_site_symmetry_1
_geom_angle_site_symmetry_3
O2 P1 O2 180.0(15) 5_655 .
O2 P1 O3 68.3(5) 5_655 .
O2 P1 O3 111.7(5) . .
O2 P1 O3 111.7(5) 5_655 5_655
O2 P1 O3 68.3(5) . 5_655
O3 P1 O3 180.0(5) . 5_655
O2 P1 O4 69.4(5) 5_655 5_655
O2 P1 O4 110.6(5) . 5_655
O3 P1 O4 110.7(5) . 5_655
O3 P1 O4 69.3(5) 5_655 5_655
O2 P1 O4 110.6(5) 5_655 .
O2 P1 O4 69.4(5) . .
O3 P1 O4 69.3(5) . .
O3 P1 O4 110.7(5) 5_655 .
O4 P1 O4 180.0(12) 5_655 .
O2 P1 O1 108.4(6) 5_655 .
O2 P1 O1 71.6(6) . .
O3 P1 O1 72.3(5) . .
O3 P1 O1 107.7(5) 5_655 .
O4 P1 O1 72.4(5) 5_655 .
O4 P1 O1 107.6(5) . .
O2 P1 O1 71.6(6) 5_655 5_655
O2 P1 O1 108.4(6) . 5_655
O3 P1 O1 107.7(5) . 5_655
O3 P1 O1 72.3(5) 5_655 5_655
O4 P1 O1 107.6(5) 5_655 5_655
O4 P1 O1 72.4(5) . 5_655
O1 P1 O1 180.0(9) . 5_655
O11 Mo1 O7 102.0(5) . .
O11 Mo1 O9 103.8(5) . .
O7 Mo1 O9 97.6(4) . .
O11 Mo1 O18 99.1(4) . .
O7 Mo1 O18 155.3(4) . .
O9 Mo1 O18 89.6(3) . .
O11 Mo1 O20 98.1(4) . .
O7 Mo1 O20 89.3(3) . .
O9 Mo1 O20 155.0(4) . .
O18 Mo1 O20 75.2(3) . .
O11 Mo1 O4 158.6(4) . .
O7 Mo1 O4 98.4(4) . .
O9 Mo1 O4 67.1(4) . .
O18 Mo1 O4 62.6(3) . .
O20 Mo1 O4 88.2(3) . .
O11 Mo1 O3 157.8(4) . .
O7 Mo1 O3 66.5(4) . .
O9 Mo1 O3 96.8(4) . .
O18 Mo1 O3 89.3(3) . .
O20 Mo1 O3 64.0(3) . .
O4 Mo1 O3 41.0(3) . .
O11 Mo1 V3 100.2(3) . .
O7 Mo1 V3 124.8(2) . .
O9 Mo1 V3 124.8(2) . .
O18 Mo1 V3 37.5(2) . .
O20 Mo1 V3 37.7(2) . .
O4 Mo1 V3 72.6(2) . .
O3 Mo1 V3 74.1(2) . .
O17 Mo2 O10 104.4(4) . .
O17 Mo2 O6 102.1(5) . .
O10 Mo2 O6 96.4(5) . .
O17 Mo2 O15 99.5(4) . .
O10 Mo2 O15 153.7(4) . .
O6 Mo2 O15 89.1(3) . .
O17 Mo2 O20 99.6(4) . .
O10 Mo2 O20 89.6(3) . .
O6 Mo2 O20 155.3(4) . .
O15 Mo2 O20 75.6(3) . .
O17 Mo2 O1 157.1(4) . .
O10 Mo2 O1 96.9(4) . .
O6 Mo2 O1 66.8(4) . .
O15 Mo2 O1 61.8(4) . .
O20 Mo2 O1 88.7(3) . .
O17 Mo2 V3 100.7(3) . .
O10 Mo2 V3 125.1(2) . .
O6 Mo2 V3 124.8(2) . .
O15 Mo2 V3 37.6(2) . .
O20 Mo2 V3 38.0(2) . .
O1 Mo2 V3 73.0(2) . .
O13 Mo3 O12 103.5(5) . .
O13 Mo3 O8 103.2(4) . .
O12 Mo3 O8 96.7(4) . .
O13 Mo3 O18 99.3(4) . .
O12 Mo3 O18 89.5(3) . .
O8 Mo3 O18 154.5(4) . .
O13 Mo3 O23 98.8(4) . .
O12 Mo3 O23 154.6(4) . .
O8 Mo3 O23 89.9(3) . .
O18 Mo3 O23 74.9(3) . .
O13 Mo3 O4 158.2(4) . .
O12 Mo3 O4 67.5(4) . .
O8 Mo3 O4 97.7(4) . .
O18 Mo3 O4 62.0(3) . .
O23 Mo3 O4 87.4(3) . .
O13 Mo3 O2 158.5(4) . .
O12 Mo3 O2 96.5(5) . .
O8 Mo3 O2 66.3(4) . .
O18 Mo3 O2 88.5(3) . .
O23 Mo3 O2 63.8(3) . .
O4 Mo3 O2 40.5(3) . .
O13 Mo3 V3 100.2(3) . .
O12 Mo3 V3 124.9(2) . .
O8 Mo3 V3 125.0(2) . .
O18 Mo3 V3 37.6(2) . .
O23 Mo3 V3 37.32(19) . .
O4 Mo3 V3 72.2(2) . .
O2 Mo3 V3 74.0(2) . .
O19 Mo4 O14 103.1(4) . .
O19 Mo4 O5 102.6(5) . .
O14 Mo4 O5 97.5(4) . .
O19 Mo4 O15 99.3(4) . .
O14 Mo4 O15 154.4(4) . .
O5 Mo4 O15 89.4(3) . .
O19 Mo4 O23 99.8(4) . .
O14 Mo4 O23 89.4(3) . .
O5 Mo4 O23 154.3(4) . .
O15 Mo4 O23 74.7(3) . .
O19 Mo4 O1 157.0(4) . .
O14 Mo4 O1 98.2(4) . .
O5 Mo4 O1 65.8(5) . .
O15 Mo4 O1 62.3(4) . .
O23 Mo4 O1 88.8(3) . .
O19 Mo4 V3 101.2(3) . .
O14 Mo4 V3 124.5(2) . .
O5 Mo4 V3 124.4(2) . .
O15 Mo4 V3 37.3(2) . .
O23 Mo4 V3 37.35(19) . .
O1 Mo4 V3 73.0(2) . .
O21 Co1 O21 90.1(4) 2_655 .
O21 Co1 N2 170.1(3) 2_655 .
O21 Co1 N2 91.4(3) . .
O21 Co1 N2 91.4(3) 2_655 2_655
O21 Co1 N2 170.1(3) . 2_655
N2 Co1 N2 88.8(4) . 2_655
O21 Co1 N1 91.4(3) 2_655 .
O21 Co1 N1 95.8(3) . .
N2 Co1 N1 78.8(3) . .
N2 Co1 N1 94.0(3) 2_655 .
O21 Co1 N1 95.8(3) 2_655 2_655
O21 Co1 N1 91.4(3) . 2_655
N2 Co1 N1 94.0(3) . 2_655
N2 Co1 N1 78.8(3) 2_655 2_655
N1 Co1 N1 169.9(4) . 2_655
O22 V1 O9 101.1(4) . .
O22 V1 O5 102.1(5) . 5_655
O9 V1 O5 88.3(4) . 5_655
O22 V1 O6 101.3(5) . 5_655
O9 V1 O6 157.6(5) . 5_655
O5 V1 O6 85.9(4) 5_655 5_655
O22 V1 O12 100.6(4) . .
O9 V1 O12 86.0(4) . .
O5 V1 O12 157.3(5) 5_655 .
O6 V1 O12 91.0(4) 5_655 .
O16 V2 O8 101.4(4) . 5_655
O16 V2 O10 103.1(5) . .
O8 V2 O10 88.8(4) 5_655 .
O16 V2 O14 101.3(5) . 5_655
O8 V2 O14 86.4(3) 5_655 5_655
O10 V2 O14 155.7(4) . 5_655
O16 V2 O7 101.5(5) . .
O8 V2 O7 157.1(5) 5_655 .
O10 V2 O7 87.2(3) . .
O14 V2 O7 88.1(4) 5_655 .
O21 V3 O23 115.4(4) . .
O21 V3 O15 115.5(4) . .
O23 V3 O15 80.3(3) . .
O21 V3 O18 113.1(4) . .
O23 V3 O18 80.2(3) . .
O15 V3 O18 131.5(4) . .
O21 V3 O20 113.0(3) . .
O23 V3 O20 131.6(3) . .
O15 V3 O20 80.6(3) . .
O18 V3 O20 80.1(3) . .
O21 V3 Mo2 121.0(3) . .
O23 V3 Mo2 110.0(2) . .
O15 V3 Mo2 40.2(2) . .
O18 V3 Mo2 109.9(3) . .
O20 V3 Mo2 40.4(2) . .
O21 V3 Mo4 123.2(3) . .
O23 V3 Mo4 40.3(2) . .
O15 V3 Mo4 40.1(2) . .
O18 V3 Mo4 109.6(2) . .
O20 V3 Mo4 109.8(2) . .
Mo2 V3 Mo4 74.38(4) . .
O21 V3 Mo3 121.1(3) . .
O23 V3 Mo3 40.2(2) . .
O15 V3 Mo3 109.9(3) . .
O18 V3 Mo3 40.1(2) . .
O20 V3 Mo3 109.7(2) . .
Mo2 V3 Mo3 117.88(5) . .
Mo4 V3 Mo3 74.39(4) . .
O21 V3 Mo1 120.0(3) . .
O23 V3 Mo1 109.3(2) . .
O15 V3 Mo1 109.7(3) . .
O18 V3 Mo1 39.9(2) . .
O20 V3 Mo1 40.2(2) . .
Mo2 V3 Mo1 74.58(4) . .
Mo4 V3 Mo1 116.86(5) . .
Mo3 V3 Mo1 73.98(4) . .
P1 O1 O2 52.3(5) . .
P1 O1 O3 52.0(4) . .
O2 O1 O3 86.9(6) . .
P1 O1 Mo4 123.6(6) . .
O2 O1 Mo4 71.4(5) . .
O3 O1 Mo4 136.4(6) . .
P1 O1 Mo2 122.8(5) . .
O2 O1 Mo2 136.1(6) . .
O3 O1 Mo2 70.9(4) . .
Mo4 O1 Mo2 98.9(4) . .
P1 O2 O3 55.9(5) . 5_655
P1 O2 O4 55.7(5) . .
O3 O2 O4 93.7(7) 5_655 .
P1 O2 O1 56.1(5) . .
O3 O2 O1 90.8(7) 5_655 .
O4 O2 O1 90.3(7) . .
P1 O2 Mo3 125.0(5) . .
O3 O2 Mo3 130.9(6) 5_655 .
O4 O2 Mo3 69.4(5) . .
O1 O2 Mo3 133.0(6) . .
P1 O3 O2 55.8(5) . 5_655
P1 O3 O4 55.7(5) . .
O2 O3 O4 93.6(7) 5_655 .
P1 O3 O1 55.7(4) . .
O2 O3 O1 90.8(7) 5_655 .
O4 O3 O1 89.8(6) . .
P1 O3 Mo1 124.7(5) . .
O2 O3 Mo1 130.3(6) 5_655 .
O4 O3 Mo1 69.1(5) . .
O1 O3 Mo1 133.2(6) . .
P1 O4 O3 54.9(5) . .
P1 O4 O2 54.9(5) . .
O3 O4 O2 92.7(7) . .
P1 O4 Mo1 124.7(5) . .
O3 O4 Mo1 69.9(5) . .
O2 O4 Mo1 139.0(7) . .
P1 O4 Mo3 124.9(5) . .
O3 O4 Mo3 138.5(7) . .
O2 O4 Mo3 70.1(5) . .
Mo1 O4 Mo3 98.1(4) . .
Mo4 O5 V1 140.6(7) . 5_655
Mo2 O6 V1 138.9(7) . 5_655
Mo1 O7 V2 140.0(6) . .
Mo3 O8 V2 140.0(6) . 5_655
Mo1 O9 V1 141.1(6) . .
Mo2 O10 V2 142.2(6) . .
Mo3 O12 V1 140.1(6) . .
Mo4 O14 V2 140.6(5) . 5_655
V3 O15 Mo2 102.1(4) . .
V3 O15 Mo4 102.6(3) . .
Mo2 O15 Mo4 132.6(5) . .
V3 O18 Mo1 102.6(3) . .
V3 O18 Mo3 102.3(3) . .
Mo1 O18 Mo3 132.2(5) . .
V3 O20 Mo2 101.6(3) . .
V3 O20 Mo1 102.1(3) . .
Mo2 O20 Mo1 132.8(4) . .
V3 O21 Co1 159.9(5) . .
V3 O23 Mo3 102.5(3) . .
V3 O23 Mo4 102.4(3) . .
Mo3 O23 Mo4 132.2(4) . .
C1 N1 C11 118.5(9) . .
C1 N1 Co1 129.0(7) . .
C11 N1 Co1 112.2(6) . .
C10 N2 C12 117.6(8) . .
C10 N2 Co1 129.0(7) . .
C12 N2 Co1 113.3(6) . .
N1 C1 C2 121.9(12) . .
C3 C2 C1 119.5(12) . .
C4 C3 C2 120.5(12) . .
C3 C4 C5 124.0(12) . .
C3 C4 C11 117.1(12) . .
C5 C4 C11 118.7(12) . .
C6 C5 C4 122.0(12) . .
C5 C6 C7 120.6(12) . .
C8 C7 C12 117.7(11) . .
C8 C7 C6 123.3(11) . .
C12 C7 C6 119.0(12) . .
C9 C8 C7 120.3(10) . .
C8 C9 C10 118.6(11) . .
N2 C10 C9 123.1(11) . .
N1 C11 C12 118.6(8) . .
N1 C11 C4 122.2(10) . .
C12 C11 C4 119.2(9) . .
N2 C12 C7 122.6(9) . .
N2 C12 C11 117.0(8) . .
C7 C12 C11 120.4(9) . .
C20 C19 C24 120.0 . .
C21 C20 C19 120.0 . .
C20 C21 N3 120.0 . .
C23 N3 C21 120.0 . .
N3 C23 C24 120.0 . .
C23 C24 C19 120.0 . .

loop_
_geom_bond_atom_site_label_1
_geom_bond_atom_site_label_2
_geom_bond_distance
_geom_bond_site_symmetry_2
P1 O2 1.505(10) 5_655
P1 O2 1.505(10) .
P1 O3 1.506(10) .
P1 O3 1.506(10) 5_655
P1 O4 1.521(10) 5_655
P1 O4 1.521(10) .
P1 O1 1.578(11) .
P1 O1 1.578(11) 5_655
Mo1 O11 1.651(6) .
Mo1 O7 1.790(8) .
Mo1 O9 1.792(8) .
Mo1 O18 2.038(7) .
Mo1 O20 2.049(7) .
Mo1 O4 2.453(10) .
Mo1 O3 2.466(10) .
Mo1 V3 3.1013(18) .
Mo2 O17 1.655(7) .
Mo2 O10 1.778(8) .
Mo2 O6 1.810(8) .
Mo2 O15 2.036(8) .
Mo2 O20 2.040(7) .
Mo2 O1 2.472(10) .
Mo2 V3 3.083(2) .
Mo3 O13 1.665(7) .
Mo3 O12 1.802(8) .
Mo3 O8 1.804(8) .
Mo3 O18 2.042(7) .
Mo3 O23 2.047(7) .
Mo3 O4 2.485(10) .
Mo3 O2 2.496(10) .
Mo3 V3 3.0991(18) .
Mo4 O19 1.661(7) .
Mo4 O14 1.799(8) .
Mo4 O5 1.808(8) .
Mo4 O15 2.045(7) .
Mo4 O23 2.050(7) .
Mo4 O1 2.443(11) .
Mo4 V3 3.0987(17) .
Co1 O21 2.037(6) 2_655
Co1 O21 2.037(6) .
Co1 N2 2.114(7) .
Co1 N2 2.114(7) 2_655
Co1 N1 2.120(7) .
Co1 N1 2.120(7) 2_655
V1 O22 1.585(7) .
V1 O9 1.909(8) .
V1 O5 1.910(9) 5_655
V1 O6 1.922(9) 5_655
V1 O12 1.922(9) .
V2 O16 1.599(7) .
V2 O8 1.918(8) 5_655
V2 O10 1.925(8) .
V2 O14 1.927(7) 5_655
V2 O7 1.932(8) .
V3 O21 1.644(6) .
V3 O23 1.925(7) .
V3 O15 1.926(7) .
V3 O18 1.935(7) .
V3 O20 1.938(7) .
O1 O2 1.806(15) .
O1 O3 1.820(14) .
O2 O3 1.690(14) 5_655
O2 O4 1.722(14) .
O3 O2 1.690(14) 5_655
O3 O4 1.722(14) .
O5 V1 1.910(9) 5_655
O6 V1 1.922(9) 5_655
O8 V2 1.918(8) 5_655
O14 V2 1.927(7) 5_655
N1 C1 1.303(12) .
N1 C11 1.359(12) .
N2 C10 1.331(12) .
N2 C12 1.360(12) .
C1 C2 1.415(17) .
C2 C3 1.36(2) .
C3 C4 1.347(19) .
C4 C5 1.405(19) .
C4 C11 1.436(14) .
C5 C6 1.36(2) .
C6 C7 1.427(19) .
C7 C8 1.391(18) .
C7 C12 1.407(13) .
C8 C9 1.359(19) .
C9 C10 1.407(15) .
C11 C12 1.420(14) .
C19 C20 1.3900 .
C19 C24 1.3900 .
C20 C21 1.3900 .
C21 N3 1.3900 .
N3 C23 1.3900 .
C23 C24 1.3900 .
